data_7704843
loop_
_publ_author_name
'Fokwa, Hilary D.'
'Vidlak, Julia F.'
'Weinberg, Sophie C.'
'Duplessis, Isaiah D.'
'Schley, Nathan D.'
'Johnson, Miles W.'

_publ_section_title
;
 Study and modular synthesis of unsymmetrical bis(phosphino)pyrrole
 ligands.
;
_journal_issue 29
_journal_name_full 'Dalton transactions (Cambridge, England : 2003)'
_journal_page_first 9957
_journal_page_last 9960
_journal_paper_doi 10.1039/d0dt02063j
_journal_volume 49
_journal_year 2020
_chemical_formula_moiety 'C44 H54 Cl2 Cu2 N2 P4'
_chemical_formula_sum 'C44 H54 Cl2 Cu2 N2 P4'
_chemical_formula_weight 932.75
_space_group_crystal_system triclinic
_space_group_IT_number 2
_space_group_name_Hall '-P 1'
_space_group_name_H-M_alt 'P -1'
_atom_sites_solution_hydrogens geom
_atom_sites_solution_primary dual
_audit_creation_date 2019-04-30
_audit_creation_method
;
Olex2 1.2
(compiled 2018.05.29 svn.r3508 for OlexSys, GUI svn.r5506)
;
_audit_update_record
;
2020-02-18 deposited with the CCDC.	2020-07-14 downloaded from the CCDC.
;
_cell_angle_alpha 75.136(3)
_cell_angle_beta 73.244(3)
_cell_angle_gamma 62.259(3)
_cell_formula_units_Z 1
_cell_length_a 9.6486(3)
_cell_length_b 10.1503(3)
_cell_length_c 13.6583(5)
_cell_measurement_reflns_used 17302
_cell_measurement_temperature 100.01(10)
_cell_measurement_theta_max 72.2010
_cell_measurement_theta_min 3.3950
_cell_volume 1121.76(7)
_computing_cell_refinement 'CrysAlisPro 1.171.38.46 (Rigaku OD, 2015)'
_computing_data_collection 'CrysAlisPro 1.171.38.46 (Rigaku OD, 2015)'
_computing_data_reduction 'CrysAlisPro 1.171.38.46 (Rigaku OD, 2015)'
_computing_molecular_graphics 'Olex2 (Dolomanov et al., 2009)'
_computing_publication_material 'Olex2 (Dolomanov et al., 2009)'
_computing_structure_refinement 'ShelXL (Sheldrick, 2015)'
_computing_structure_solution 'ShelXT (Sheldrick, 2015)'
_diffrn_ambient_environment N~2~
_diffrn_ambient_temperature 100.01(10)
_diffrn_detector 'CCD plate'
_diffrn_detector_area_resol_mean 8.1506
_diffrn_detector_type EosS2
_diffrn_measured_fraction_theta_full 1.000
_diffrn_measured_fraction_theta_max 0.987
_diffrn_measurement_details
;
List of Runs (angles in degrees, time in seconds):

  # Type    Start    End  Width  t~exp~   \w     \q     \k     \f   Frames
#--------------------------------------------------------------------------
  1  \w    -63.00  31.00   1.00    1.00    --  -36.45  77.00   0.00   94
  2  \w    -66.00  35.00   1.00    1.00    --  -36.45  19.00   0.00  101
  3  \w   -106.00 -49.00   1.00    1.00    --  -36.45-160.00 -48.00   57
  4  \w    -53.00  31.00   1.00    1.00    --  -36.45  57.00 120.00   84
  5  \w   -106.00 -18.00   1.00    1.00    --  -36.45 -38.00-180.00   88
  6  \w     23.00  90.00   1.00    1.00    --   36.45-125.00-150.00   67
  7  \w     23.00  90.00   1.00    1.00    --   36.45-125.00 -60.00   67
  8  \w     23.00  90.00   1.00    1.00    --   36.45-125.00 120.00   67
  9  \w     39.00 109.00   1.00    1.00    --  108.65 -94.00 -90.00   70
 10  \w     37.00 147.00   1.00    1.00    --  108.65 -15.00-180.00  110
 11  \w     42.00 127.00   1.00    1.00    --  108.65 -61.00 120.00   85
 12  \w     39.00 109.00   1.00    1.00    --  108.65 -94.00  30.00   70
 13  \w     40.00 126.00   1.00    1.00    --  108.65 -45.00 150.00   86
 14  \w     40.00 126.00   1.00    1.00    --  108.65 -45.00 -30.00   86
 15  \w    100.00 178.00   1.00    1.00    --  108.65 111.00 -60.00   78
 16  \w     70.00 178.00   1.00    1.00    --  108.65  15.00-150.00  108
 17  \w     39.00 115.00   1.00    1.00    --  108.65-111.00-120.00   76
 18  \w     39.00 109.00   1.00    1.00    --  108.65 -94.00 -60.00   70
 19  \w     39.00 115.00   1.00    1.00    --  108.65-111.00 150.00   76
 20  \w     40.00 126.00   1.00    1.00    --  108.65 -45.00-120.00   86
 21  \w     39.00 130.00   1.00    1.00    --  108.65 -30.00   0.00   91
 22  \w     57.00 151.00   1.00    1.00    --  108.65 178.00-180.00   94
 23  \w   -104.00 -20.00   1.00    1.00    --  -36.45 -57.00 -90.00   84
 24  \w   -104.00 -10.00   1.00    1.00    --  -36.45 -77.00   0.00   94
 25  \w    -55.00  33.00   1.00    1.00    --  -36.45  38.00-120.00   88
 26  \w   -104.00 -10.00   1.00    1.00    --  -36.45 -77.00 -90.00   94
 27  \w   -104.00 -10.00   1.00    1.00    --  -36.45 -77.00-180.00   94
 28  \w   -104.00 -10.00   1.00    1.00    --  -36.45 -77.00  90.00   94
 29  \w     70.00 178.00   1.00    1.00    --  108.65  15.00  30.00  108
 30  \w     87.00 178.00   1.00    1.00    --  108.65  30.00 150.00   91
 31  \w     87.00 178.00   1.00    1.00    --  108.65  30.00 -30.00   91
 32  \w     87.00 178.00   1.00    1.00    --  108.65  30.00  60.00   91
 33  \w     82.00 176.00   1.00    1.00    --  108.65  77.00-150.00   94
 34  \w     70.00 178.00   1.00    1.00    --  108.65  15.00 120.00  108
 35  \w     82.00 176.00   1.00    1.00    --  108.65  77.00-180.00   94
 36  \w     87.00 178.00   1.00    1.00    --  108.65  30.00 -60.00   91
 37  \w     82.00 176.00   1.00    1.00    --  108.65  77.00  90.00   94
 38  \w     82.00 176.00   1.00    1.00    --  108.65  77.00   0.00   94
 39  \w     82.00 176.00   1.00    1.00    --  108.65  77.00 -30.00   94
 40  \w     70.00 178.00   1.00    1.00    --  108.65  15.00 -60.00  108
 41  \w   -106.00 -40.00   1.00    1.00    --  -36.45 -38.00 -60.00   66
 42  \w   -104.00 -10.00   1.00    1.00    --  -36.45 -77.00  30.00   94
 43  \w   -104.00 -10.00   1.00    1.00    --  -36.45 -77.00 150.00   94
 44  \w     20.00 104.00   1.00    1.00    --   36.45  57.00 120.00   84
 45  \w     18.00 106.00   1.00    1.00    --   36.45  38.00   0.00   88
;
_diffrn_measurement_device 'four-circle diffractometer'
_diffrn_measurement_device_type 'SuperNova, Dual, Cu at zero, EosS2'
_diffrn_measurement_method '\w scans'
_diffrn_orient_matrix_type 'CrysAlisPro convention (1999,Acta A55,543-557)'
_diffrn_orient_matrix_UB_11 0.0174322000
_diffrn_orient_matrix_UB_12 0.0311112000
_diffrn_orient_matrix_UB_13 0.0994264000
_diffrn_orient_matrix_UB_21 0.0480775000
_diffrn_orient_matrix_UB_22 0.1268630000
_diffrn_orient_matrix_UB_23 -0.0631928000
_diffrn_orient_matrix_UB_31 -0.1767752000
_diffrn_orient_matrix_UB_32 0.1138910000
_diffrn_orient_matrix_UB_33 0.0170825000
_diffrn_radiation_monochromator mirror
_diffrn_radiation_probe x-ray
_diffrn_radiation_type CuK\a
_diffrn_radiation_wavelength 1.54184
_diffrn_reflns_av_R_equivalents 0.0195
_diffrn_reflns_av_unetI/netI 0.0129
_diffrn_reflns_Laue_measured_fraction_full 1.000
_diffrn_reflns_Laue_measured_fraction_max 0.987
_diffrn_reflns_limit_h_max 11
_diffrn_reflns_limit_h_min -11
_diffrn_reflns_limit_k_max 12
_diffrn_reflns_limit_k_min -12
_diffrn_reflns_limit_l_max 16
_diffrn_reflns_limit_l_min -16
_diffrn_reflns_number 21063
_diffrn_reflns_point_group_measured_fraction_full 1.000
_diffrn_reflns_point_group_measured_fraction_max 0.987
_diffrn_reflns_theta_full 67.684
_diffrn_reflns_theta_max 72.410
_diffrn_reflns_theta_min 3.415
_diffrn_source 'micro-focus sealed X-ray tube'
_diffrn_source_type 'SuperNova (Cu) X-ray Source'
_exptl_absorpt_coefficient_mu 3.858
_exptl_absorpt_correction_T_max 1.000
_exptl_absorpt_correction_T_min 0.323
_exptl_absorpt_correction_type gaussian
_exptl_absorpt_process_details
;
CrysAlisPro 1.171.38.46 (Rigaku Oxford Diffraction, 2015)
Numerical absorption correction based on gaussian integration over
			a multifaceted crystal model
Empirical absorption correction using spherical harmonics,
 implemented in SCALE3 ABSPACK scaling algorithm.
;
_exptl_crystal_colour colourless
_exptl_crystal_colour_primary colourless
_exptl_crystal_density_diffrn 1.381
_exptl_crystal_description block
_exptl_crystal_F_000 484
_exptl_crystal_recrystallization_method 'Re-crystallisation from solvent'
_exptl_crystal_size_max 0.366
_exptl_crystal_size_mid 0.229
_exptl_crystal_size_min 0.08
_refine_diff_density_max 0.283
_refine_diff_density_min -0.369
_refine_diff_density_rms 0.059
_refine_ls_extinction_method none
_refine_ls_goodness_of_fit_ref 1.075
_refine_ls_hydrogen_treatment constr
_refine_ls_matrix_type full
_refine_ls_number_parameters 248
_refine_ls_number_reflns 4381
_refine_ls_number_restraints 0
_refine_ls_restrained_S_all 1.075
_refine_ls_R_factor_all 0.0226
_refine_ls_R_factor_gt 0.0221
_refine_ls_shift/su_max 0.000
_refine_ls_shift/su_mean 0.000
_refine_ls_structure_factor_coef Fsqd
_refine_ls_weighting_details 'w=1/[\s^2^(Fo^2^)+(0.0290P)^2^+0.6582P] where P=(Fo^2^+2Fc^2^)/3'
_refine_ls_weighting_scheme calc
_refine_ls_wR_factor_gt 0.0593
_refine_ls_wR_factor_ref 0.0596
_reflns_Friedel_coverage 0.000
_reflns_number_gt 4294
_reflns_number_total 4381
_reflns_threshold_expression 'I > 2\s(I)'
_cod_data_source_file d0dt02063j2.cif
_cod_data_source_block idd-ii-63
_cod_depositor_comments 'Adding full bibliography for 7704840--7704845.cif.'
_cod_database_code 7704843
_shelx_shelxl_version_number 2018/1
_chemical_oxdiff_formula C44H54Cl2Cu2N2P4
_shelx_space_group_comment
;
The symmetry employed for this shelxl refinement is uniquely defined
by the following loop, which should always be used as a source of
symmetry information in preference to the above space-group names.
They are only intended as comments.
;
_reflns_odcompleteness_completeness 100.00
_reflns_odcompleteness_iscentric 1
_reflns_odcompleteness_theta 66.49
_olex2_refinement_description
;
1. Fixed Uiso
 At 1.2 times of:
  All C(H) groups
 At 1.5 times of:
  All C(H,H,H) groups
2.a Ternary CH refined with riding coordinates:
 C5(H5), C8(H8)
2.b Aromatic/amide H refined with riding coordinates:
 C2(H2), C3(H3), C4(H4), C12(H12), C13(H13), C14(H14), C15(H15), C16(H16),
 C18(H18), C19(H19), C20(H20), C21(H21), C22(H22)
2.c Idealised Me refined as rotating group:
 C6(H6A,H6B,H6C), C7(H7A,H7B,H7C), C9(H9A,H9B,H9C), C10(H10A,H10B,H10C)
;
_olex2_date_sample_data_collection 2019-04-23
_olex2_exptl_crystal_mounting_method 'mounted in a polyimide loop'
_olex2_submission_special_instructions 'No special instructions were received'
_oxdiff_exptl_absorpt_empirical_details
;
Empirical correction (ABSPACK) includes:
- Absorption correction using spherical harmonics
- Frame scaling
;
_oxdiff_exptl_absorpt_empirical_full_max 1.100
_oxdiff_exptl_absorpt_empirical_full_min 0.905

loop_
_space_group_symop_operation_xyz
'x, y, z'
'-x, -y, -z'

loop_
_atom_site_label
_atom_site_type_symbol
_atom_site_fract_x
_atom_site_fract_y
_atom_site_fract_z
_atom_site_U_iso_or_equiv
_atom_site_adp_type
_atom_site_occupancy
_atom_site_site_symmetry_order
_atom_site_calc_flag
_atom_site_refinement_flags_posn
_atom_site_refinement_flags_adp
_atom_site_refinement_flags_occupancy
_atom_site_disorder_assembly
_atom_site_disorder_group
Cu1 Cu 0.51670(2) 0.42145(2) 0.10956(2) 0.01380(7) Uani 1 1 d . . . . .
Cl1 Cl 0.29042(4) 0.59594(4) 0.04297(2) 0.01780(8) Uani 1 1 d . . . . .
P1 P 0.53551(4) 0.19714(4) 0.19649(3) 0.01437(8) Uani 1 1 d . . . . .
P2 P 0.53681(4) 0.49091(4) 0.24698(2) 0.01173(8) Uani 1 1 d . . . . .
N1 N 0.57162(14) 0.19805(13) 0.31424(9) 0.0141(2) Uani 1 1 d . . . . .
C1 C 0.58691(16) 0.31723(15) 0.33585(10) 0.0129(3) Uani 1 1 d . . . . .
C2 C 0.63208(17) 0.27343(16) 0.43026(10) 0.0158(3) Uani 1 1 d . . . . .
H2 H 0.651799 0.330605 0.463392 0.019 Uiso 1 1 calc R . . . .
C3 C 0.64314(17) 0.12597(16) 0.46783(11) 0.0176(3) Uani 1 1 d . . . . .
H3 H 0.670377 0.069160 0.530272 0.021 Uiso 1 1 calc R . . . .
C4 C 0.60645(18) 0.08237(16) 0.39551(11) 0.0175(3) Uani 1 1 d . . . . .
H4 H 0.605179 -0.010141 0.400313 0.021 Uiso 1 1 calc R . . . .
C5 C 0.36304(19) 0.14802(17) 0.23781(11) 0.0204(3) Uani 1 1 d . . . . .
H5 H 0.399350 0.040843 0.265618 0.025 Uiso 1 1 calc R . . . .
C6 C 0.23713(19) 0.24117(18) 0.32041(12) 0.0240(3) Uani 1 1 d . . . . .
H6A H 0.278906 0.212981 0.382203 0.036 Uiso 1 1 calc GR . . . .
H6B H 0.143466 0.223082 0.335128 0.036 Uiso 1 1 calc GR . . . .
H6C H 0.209826 0.346033 0.295839 0.036 Uiso 1 1 calc GR . . . .
C7 C 0.2900(2) 0.1806(2) 0.14329(13) 0.0341(4) Uani 1 1 d . . . . .
H7A H 0.256545 0.285194 0.115145 0.051 Uiso 1 1 calc GR . . . .
H7B H 0.199548 0.156684 0.163733 0.051 Uiso 1 1 calc GR . . . .
H7C H 0.368414 0.120400 0.091921 0.051 Uiso 1 1 calc GR . . . .
C8 C 0.7112(2) 0.02596(17) 0.15749(12) 0.0238(3) Uani 1 1 d . . . . .
H8 H 0.710736 -0.059170 0.211133 0.029 Uiso 1 1 calc R . . . .
C9 C 0.7061(3) -0.0064(2) 0.05539(14) 0.0397(5) Uani 1 1 d . . . . .
H9A H 0.619750 -0.033922 0.065764 0.060 Uiso 1 1 calc GR . . . .
H9B H 0.805181 -0.087441 0.031670 0.060 Uiso 1 1 calc GR . . . .
H9C H 0.690291 0.081987 0.004720 0.060 Uiso 1 1 calc GR . . . .
C10 C 0.8627(2) 0.0444(2) 0.14830(13) 0.0306(4) Uani 1 1 d . . . . .
H10A H 0.865021 0.127104 0.095601 0.046 Uiso 1 1 calc GR . . . .
H10B H 0.954477 -0.046134 0.130380 0.046 Uiso 1 1 calc GR . . . .
H10C H 0.863933 0.063853 0.213147 0.046 Uiso 1 1 calc GR . . . .
C11 C 0.35021(16) 0.61922(15) 0.31772(10) 0.0143(3) Uani 1 1 d . . . . .
C12 C 0.29478(18) 0.77385(17) 0.28306(12) 0.0215(3) Uani 1 1 d . . . . .
H12 H 0.356018 0.810014 0.227149 0.026 Uiso 1 1 calc R . . . .
C13 C 0.1492(2) 0.87336(18) 0.33152(14) 0.0268(3) Uani 1 1 d . . . . .
H13 H 0.114119 0.976131 0.308770 0.032 Uiso 1 1 calc R . . . .
C14 C 0.05543(18) 0.82063(19) 0.41385(13) 0.0255(3) Uani 1 1 d . . . . .
H14 H -0.042190 0.887810 0.446292 0.031 Uiso 1 1 calc R . . . .
C15 C 0.10778(18) 0.66755(18) 0.44751(12) 0.0215(3) Uani 1 1 d . . . . .
H15 H 0.044568 0.631803 0.502126 0.026 Uiso 1 1 calc R . . . .
C16 C 0.25485(17) 0.56694(16) 0.39978(11) 0.0163(3) Uani 1 1 d . . . . .
H16 H 0.289539 0.464274 0.422849 0.020 Uiso 1 1 calc R . . . .
C17 C 0.68379(16) 0.55521(15) 0.24807(11) 0.0144(3) Uani 1 1 d . . . . .
C18 C 0.80383(18) 0.54422(18) 0.16050(12) 0.0213(3) Uani 1 1 d . . . . .
H18 H 0.803068 0.510388 0.103583 0.026 Uiso 1 1 calc R . . . .
C19 C 0.92514(19) 0.58378(19) 0.15786(13) 0.0265(3) Uani 1 1 d . . . . .
H19 H 1.005410 0.575993 0.099248 0.032 Uiso 1 1 calc R . . . .
C20 C 0.92664(18) 0.63462(17) 0.24217(13) 0.0231(3) Uani 1 1 d . . . . .
H20 H 1.008586 0.659689 0.240584 0.028 Uiso 1 1 calc R . . . .
C21 C 0.80586(19) 0.64816(16) 0.32900(12) 0.0208(3) Uani 1 1 d . . . . .
H21 H 0.806233 0.683479 0.385337 0.025 Uiso 1 1 calc R . . . .
C22 C 0.68423(18) 0.60916(16) 0.33216(11) 0.0177(3) Uani 1 1 d . . . . .
H22 H 0.603032 0.619016 0.390388 0.021 Uiso 1 1 calc R . . . .

loop_
_atom_site_aniso_label
_atom_site_aniso_U_11
_atom_site_aniso_U_22
_atom_site_aniso_U_33
_atom_site_aniso_U_23
_atom_site_aniso_U_13
_atom_site_aniso_U_12
Cu1 0.01667(11) 0.01620(11) 0.00905(10) 0.00022(8) -0.00264(8) -0.00835(9)
Cl1 0.01211(15) 0.02542(18) 0.01233(15) 0.00028(12) -0.00103(12) -0.00735(13)
P1 0.02115(18) 0.01334(17) 0.00988(15) -0.00152(12) -0.00326(13) -0.00831(14)
P2 0.01278(16) 0.01303(16) 0.01034(15) -0.00120(12) -0.00184(12) -0.00674(13)
N1 0.0187(6) 0.0134(5) 0.0103(5) -0.0011(4) -0.0031(4) -0.0071(5)
C1 0.0125(6) 0.0142(6) 0.0117(6) -0.0029(5) -0.0011(5) -0.0057(5)
C2 0.0152(7) 0.0194(7) 0.0126(6) -0.0033(5) -0.0031(5) -0.0064(6)
C3 0.0174(7) 0.0179(7) 0.0116(6) 0.0010(5) -0.0041(5) -0.0036(6)
C4 0.0216(7) 0.0129(6) 0.0140(6) 0.0015(5) -0.0031(5) -0.0060(6)
C5 0.0298(8) 0.0203(7) 0.0178(7) -0.0012(6) -0.0050(6) -0.0167(7)
C6 0.0233(8) 0.0271(8) 0.0241(8) -0.0039(6) -0.0032(6) -0.0133(7)
C7 0.0433(11) 0.0508(11) 0.0253(8) -0.0047(8) -0.0108(8) -0.0319(9)
C8 0.0320(9) 0.0159(7) 0.0166(7) -0.0042(6) -0.0031(6) -0.0046(6)
C9 0.0498(12) 0.0367(10) 0.0283(9) -0.0211(8) -0.0046(8) -0.0083(9)
C10 0.0238(8) 0.0294(9) 0.0247(8) -0.0049(7) -0.0040(7) 0.0001(7)
C11 0.0129(6) 0.0160(7) 0.0155(6) -0.0042(5) -0.0051(5) -0.0052(5)
C12 0.0207(7) 0.0185(7) 0.0249(7) 0.0002(6) -0.0063(6) -0.0086(6)
C13 0.0228(8) 0.0163(7) 0.0376(9) -0.0041(6) -0.0116(7) -0.0020(6)
C14 0.0136(7) 0.0264(8) 0.0322(8) -0.0124(7) -0.0057(6) -0.0003(6)
C15 0.0145(7) 0.0288(8) 0.0211(7) -0.0074(6) -0.0020(6) -0.0079(6)
C16 0.0160(7) 0.0186(7) 0.0167(6) -0.0033(5) -0.0046(5) -0.0081(6)
C17 0.0135(6) 0.0131(6) 0.0167(6) -0.0001(5) -0.0039(5) -0.0061(5)
C18 0.0188(7) 0.0263(8) 0.0200(7) -0.0059(6) 0.0002(6) -0.0114(6)
C19 0.0174(7) 0.0329(9) 0.0288(8) -0.0049(7) 0.0025(6) -0.0141(7)
C20 0.0164(7) 0.0209(7) 0.0349(8) 0.0016(6) -0.0090(6) -0.0108(6)
C21 0.0240(8) 0.0169(7) 0.0255(7) -0.0007(6) -0.0108(6) -0.0098(6)
C22 0.0190(7) 0.0177(7) 0.0177(7) -0.0019(5) -0.0033(6) -0.0094(6)

loop_
_atom_type_symbol
_atom_type_description
_atom_type_scat_dispersion_real
_atom_type_scat_dispersion_imag
_atom_type_scat_source
C C 0.0181 0.0091 'International Tables Vol C Tables 4.2.6.8 and 6.1.1.4'
H H 0.0000 0.0000 'International Tables Vol C Tables 4.2.6.8 and 6.1.1.4'
Cl Cl 0.3639 0.7018 'International Tables Vol C Tables 4.2.6.8 and 6.1.1.4'
Cu Cu -1.9646 0.5888 'International Tables Vol C Tables 4.2.6.8 and 6.1.1.4'
N N 0.0311 0.0180 'International Tables Vol C Tables 4.2.6.8 and 6.1.1.4'
P P 0.2955 0.4335 'International Tables Vol C Tables 4.2.6.8 and 6.1.1.4'

loop_
_exptl_crystal_face_index_h
_exptl_crystal_face_index_k
_exptl_crystal_face_index_l
_exptl_crystal_face_perp_dist
6 5 1 0.1030
1 6 1 0.1020
0 -6 -2 0.1299
-6 -5 -1 0.1030
0 0 8 0.0467
0 0 -8 0.0337

loop_
_geom_angle_atom_site_label_1
_geom_angle_atom_site_label_2
_geom_angle_atom_site_label_3
_geom_angle
_geom_angle_site_symmetry_1
_geom_angle_site_symmetry_3
_geom_angle_publ_flag
Cl1 Cu1 Cu1 49.372(10) 2_665 2_665 ?
Cl1 Cu1 Cu1 49.570(10) . 2_665 ?
Cl1 Cu1 Cl1 98.941(13) . 2_665 ?
P1 Cu1 Cu1 135.062(14) . 2_665 ?
P1 Cu1 Cl1 112.865(15) . 2_665 ?
P1 Cu1 Cl1 122.117(15) . . ?
P1 Cu1 P2 92.332(14) . . ?
P2 Cu1 Cu1 132.597(14) . 2_665 ?
P2 Cu1 Cl1 112.149(15) . . ?
P2 Cu1 Cl1 120.163(15) . 2_665 ?
Cu1 Cl1 Cu1 81.059(13) . 2_665 ?
N1 P1 Cu1 102.62(4) . . ?
N1 P1 C5 102.23(6) . . ?
N1 P1 C8 99.72(7) . . ?
C5 P1 Cu1 122.26(5) . . ?
C8 P1 Cu1 119.49(5) . . ?
C8 P1 C5 106.28(7) . . ?
C1 P2 Cu1 101.76(4) . . ?
C1 P2 C11 103.15(6) . . ?
C1 P2 C17 103.52(6) . . ?
C11 P2 Cu1 115.83(4) . . ?
C17 P2 Cu1 125.34(5) . . ?
C17 P2 C11 104.32(6) . . ?
C1 N1 P1 123.19(9) . . ?
C4 N1 P1 128.21(10) . . ?
C4 N1 C1 108.27(11) . . ?
N1 C1 P2 118.85(10) . . ?
C2 C1 P2 133.47(11) . . ?
C2 C1 N1 107.57(12) . . ?
C1 C2 C3 107.86(12) . . ?
C4 C3 C2 107.47(12) . . ?
C3 C4 N1 108.84(12) . . ?
C6 C5 P1 110.53(10) . . ?
C6 C5 C7 109.41(14) . . ?
C7 C5 P1 108.53(11) . . ?
C9 C8 P1 110.85(12) . . ?
C10 C8 P1 109.34(11) . . ?
C10 C8 C9 110.77(14) . . ?
C12 C11 P2 119.00(11) . . ?
C16 C11 P2 121.83(11) . . ?
C16 C11 C12 118.95(13) . . ?
C13 C12 C11 120.36(14) . . ?
C12 C13 C14 120.38(15) . . ?
C15 C14 C13 119.72(14) . . ?
C14 C15 C16 120.19(14) . . ?
C11 C16 C15 120.38(14) . . ?
C18 C17 P2 116.89(11) . . ?
C18 C17 C22 119.44(13) . . ?
C22 C17 P2 123.64(11) . . ?
C17 C18 C19 120.13(14) . . ?
C20 C19 C18 120.20(14) . . ?
C19 C20 C21 119.92(14) . . ?
C20 C21 C22 120.23(14) . . ?
C21 C22 C17 120.07(13) . . ?

loop_
_geom_bond_atom_site_label_1
_geom_bond_atom_site_label_2
_geom_bond_distance
_geom_bond_site_symmetry_2
_geom_bond_publ_flag
Cu1 Cu1 3.0385(4) 2_665 ?
Cu1 Cl1 2.3413(4) 2_665 ?
Cu1 Cl1 2.3344(4) . ?
Cu1 P1 2.2314(4) . ?
Cu1 P2 2.2525(4) . ?
P1 N1 1.7441(12) . ?
P1 C5 1.8501(15) . ?
P1 C8 1.8408(16) . ?
P2 C1 1.8061(14) . ?
P2 C11 1.8251(14) . ?
P2 C17 1.8210(14) . ?
N1 C1 1.3952(17) . ?
N1 C4 1.3794(17) . ?
C1 C2 1.3783(19) . ?
C2 C3 1.416(2) . ?
C3 C4 1.367(2) . ?
C5 C6 1.526(2) . ?
C5 C7 1.536(2) . ?
C8 C9 1.531(2) . ?
C8 C10 1.524(2) . ?
C11 C12 1.399(2) . ?
C11 C16 1.3925(19) . ?
C12 C13 1.385(2) . ?
C13 C14 1.388(2) . ?
C14 C15 1.385(2) . ?
C15 C16 1.393(2) . ?
C17 C18 1.391(2) . ?
C17 C22 1.395(2) . ?
C18 C19 1.392(2) . ?
C19 C20 1.384(2) . ?
C20 C21 1.386(2) . ?
C21 C22 1.389(2) . ?

loop_
_exptl_oxdiff_crystal_face_indexfrac_h
_exptl_oxdiff_crystal_face_indexfrac_k
_exptl_oxdiff_crystal_face_indexfrac_l
_exptl_oxdiff_crystal_face_x
_exptl_oxdiff_crystal_face_y
_exptl_oxdiff_crystal_face_z
5.9958 4.9962 0.9983 0.3592 0.8590 -0.4738
0.9990 5.9954 0.9945 0.3028 0.7458 0.5232
0.0002 -5.9956 -1.9932 -0.3847 -0.6347 -0.7169
-5.9958 -4.9962 -0.9983 -0.3592 -0.8590 0.4738
0.0011 0.0017 7.9946 0.7949 -0.5049 0.1366
-0.0011 -0.0017 -7.9946 -0.7949 0.5049 -0.1366
